data_1510868
loop_
_publ_author_name
'Zhang, F.'
'Tanaka, T.'
'Mori, T.'

_publ_section_title
;
 Synthesis and magnetic properties of binary boride RE B25 compounds
;
_journal_name_full 'Journal of Physics: Condensed Matter'
_journal_page_first 423
_journal_page_last 430
_journal_volume 13
_journal_year 2001
_chemical_formula_sum 'B28 Tb1.069'
_chemical_name_systematic 'Tb1.069 B28'
_space_group_IT_number 12
_symmetry_space_group_name_Hall '-I 2y'
_symmetry_space_group_name_H-M 'I 1 2/m 1'
_cell_angle_alpha 90
_cell_angle_beta 89.512
_cell_angle_gamma 90
_cell_formula_units_Z 2
_cell_length_a 5.855
_cell_length_b 10.3354
_cell_length_c 8.2808
_cell_volume 501.084
_citation_journal_id_ASTM JCOMEL
_cod_data_source_file boron_381.cif
_cod_data_source_block B28Tb1.069
_cod_original_cell_volume 501.0842
_cod_original_sg_symbol_Hall '-C 2y (x,y,-x+z)'
_cod_database_code 1510868

loop_
_symmetry_equiv_pos_as_xyz
x,y,z
-x,y,-z
-x,-y,-z
x,-y,z
x+1/2,y+1/2,z+1/2
-x+1/2,y+1/2,-z+1/2
-x+1/2,-y+1/2,-z+1/2
x+1/2,-y+1/2,z+1/2

loop_
_atom_site_label
_atom_site_type_symbol
_atom_site_fract_x
_atom_site_fract_y
_atom_site_fract_z
_atom_site_occupancy
_atom_site_U_iso_or_equiv
Tb1 Tb 0.25941 0 0.10064 0.5346 0.0
B5 B 0.74291 0.4143 0.86752 1 0.0
B7 B 0.90641 0.19227 0.08132 1 0.0
B4 B 0.50466 0.17471 0.29471 1 0.0
B2 B 0.49296 0.35486 0.20572 1 0.0
B1 B 0.75891 0.35676 0.0797 1 0.0
B3 B 0.58385 0.20472 0.07869 1 0.0
B6 B 0.73134 0.42287 0.2707 1 0.0
